data_7157345
loop_
_publ_author_name
'Ashitha, Kizhakkan Thiruthi'
'Vinaya, Puthiya Purayil'
'Krishna, Ajay'
'Vincent, Deepthy Cheeran'
'Jalaja, Renjitha'
'Varughese, Sunil'
'Balappa Somappa, Sasidhar'

_publ_section_title
;
 I<sub>2</sub>/TBHP mediated diastereoselective synthesis of
 spiroaziridines.
;
_journal_issue 8
_journal_name_full 'Organic &amp; biomolecular chemistry'
_journal_page_first 1588
_journal_page_last 1593
_journal_paper_doi 10.1039/c9ob02711d
_journal_volume 18
_journal_year 2020
_chemical_formula_sum 'C21 H23 N O'
_chemical_formula_weight 305.40
_space_group_crystal_system orthorhombic
_space_group_IT_number 29
_space_group_name_Hall 'P 2c -2ac'
_space_group_name_H-M_alt 'P c a 21'
_atom_sites_solution_hydrogens geom
_audit_creation_method SHELXL-2013
_audit_update_record
;
2019-08-28 deposited with the CCDC.	2020-02-05 downloaded from the CCDC.
;
_cell_angle_alpha 90
_cell_angle_beta 90
_cell_angle_gamma 90
_cell_formula_units_Z 4
_cell_length_a 20.236(12)
_cell_length_b 5.793(3)
_cell_length_c 14.906(8)
_cell_measurement_temperature 302(2)
_cell_volume 1747.4(17)
_computing_structure_refinement 'SHELXL-2013 (Sheldrick, 2013)'
_diffrn_ambient_temperature 302(2)
_diffrn_measured_fraction_theta_full 0.998
_diffrn_measured_fraction_theta_max 0.999
_diffrn_radiation_type MoK\a
_diffrn_radiation_wavelength 0.71073
_diffrn_reflns_av_R_equivalents 0.0500
_diffrn_reflns_av_unetI/netI 0.0445
_diffrn_reflns_Laue_measured_fraction_full 0.998
_diffrn_reflns_Laue_measured_fraction_max 0.999
_diffrn_reflns_limit_h_max 26
_diffrn_reflns_limit_h_min -16
_diffrn_reflns_limit_k_max 7
_diffrn_reflns_limit_k_min -7
_diffrn_reflns_limit_l_max 19
_diffrn_reflns_limit_l_min -15
_diffrn_reflns_number 14846
_diffrn_reflns_point_group_measured_fraction_full 0.978
_diffrn_reflns_point_group_measured_fraction_max 0.963
_diffrn_reflns_theta_full 25.242
_diffrn_reflns_theta_max 27.417
_diffrn_reflns_theta_min 3.395
_exptl_absorpt_coefficient_mu 0.070
_exptl_absorpt_correction_T_max 1.000
_exptl_absorpt_correction_T_min 0.868
_exptl_absorpt_correction_type empirical
_exptl_absorpt_process_details
;
R. H. Blessing Acta Crystallogr., Section A 1995, 51, 33-38
;
_exptl_crystal_colour Block
_exptl_crystal_density_diffrn 1.161
_exptl_crystal_description Colorless
_exptl_crystal_F_000 656
_exptl_crystal_size_max 0.350
_exptl_crystal_size_mid 0.250
_exptl_crystal_size_min 0.200
_refine_diff_density_max 0.149
_refine_diff_density_min -0.119
_refine_diff_density_rms 0.026
_refine_ls_abs_structure_details
;
 Flack x determined using 1212 quotients [(I+)-(I-)]/[(I+)+(I-)]
 (Parsons and Flack (2004), Acta Cryst. A60, s61).
;
_refine_ls_abs_structure_Flack 2.3(9)
_refine_ls_extinction_method none
_refine_ls_goodness_of_fit_ref 1.011
_refine_ls_hydrogen_treatment constr
_refine_ls_matrix_type full
_refine_ls_number_parameters 208
_refine_ls_number_reflns 3851
_refine_ls_number_restraints 1
_refine_ls_restrained_S_all 1.011
_refine_ls_R_factor_all 0.0556
_refine_ls_R_factor_gt 0.0472
_refine_ls_shift/su_max 0.000
_refine_ls_shift/su_mean 0.000
_refine_ls_structure_factor_coef Fsqd
_refine_ls_weighting_details 'w=1/[\s^2^(Fo^2^)+(0.0597P)^2^] where P=(Fo^2^+2Fc^2^)/3'
_refine_ls_weighting_scheme calc
_refine_ls_wR_factor_gt 0.1115
_refine_ls_wR_factor_ref 0.1172
_reflns_Friedel_coverage 0.856
_reflns_Friedel_fraction_full 0.956
_reflns_Friedel_fraction_max 0.925
_reflns_number_gt 3281
_reflns_number_total 3851
_reflns_threshold_expression 'I > 2\s(I)'
_cod_data_source_file c9ob02711d2.cif
_cod_data_source_block shelx
_cod_depositor_comments
;
The following automatic conversions were performed:

data item '_exptl_absorpt_correction_type' value 'Empirical' was
changed to 'empirical' in accordance with the
/home/data/users/saulius/crontab/automatic-downloads/rss-feeds/RSC/lib/dictionaries/cif_core.dic
dictionary named 'cif_core.dic' version 2.4.2 last updated on
2011-04-26.

Automatic conversion script
Id: cif_fix_values 7556 2019-12-06 15:28:31Z antanas 

 Adding full bibliography for 7157345--7157346.cif.
;
_cod_original_cell_volume 1747.5(17)
_cod_database_code 7157345
_shelx_space_group_comment
;
The symmetry employed for this shelxl refinement is uniquely defined
by the following loop, which should always be used as a source of
symmetry information in preference to the above space-group names.
They are only intended as comments.
;
_shelx_estimated_absorpt_t_min 0.976
_shelx_estimated_absorpt_t_max 0.986
_shelxl_version_number 2013-4

loop_
_space_group_symop_operation_xyz
'x, y, z'
'-x, -y, z+1/2'
'-x+1/2, y, z+1/2'
'x+1/2, -y, z'

loop_
_atom_site_label
_atom_site_type_symbol
_atom_site_fract_x
_atom_site_fract_y
_atom_site_fract_z
_atom_site_U_iso_or_equiv
_atom_site_adp_type
_atom_site_occupancy
_atom_site_site_symmetry_order
_atom_site_calc_flag
_atom_site_refinement_flags_posn
_atom_site_refinement_flags_adp
O17 O -0.05929(11) 1.3034(3) 0.23439(16) 0.0646(6) Uani 1 1 d . .
N1 N -0.01443(10) 0.9841(4) 0.08225(15) 0.0472(5) Uani 1 1 d . .
C2 C 0.03880(12) 1.0222(4) 0.1466(2) 0.0481(6) Uani 1 1 d . .
H2 H 0.0479 1.1846 0.1602 0.058 Uiso 1 1 calc R U
C3 C -0.02758(12) 0.9352(4) 0.17900(18) 0.0450(6) Uani 1 1 d . .
H3 H -0.0293 0.7716 0.1956 0.054 Uiso 1 1 calc R U
C4 C -0.04376(12) 1.1878(4) 0.03934(17) 0.0465(6) Uani 1 1 d . .
H4 H -0.0393 1.3197 0.0801 0.056 Uiso 1 1 calc R U
C5 C -0.11636(14) 1.1538(6) 0.0183(2) 0.0657(8) Uani 1 1 d . .
H5A H -0.1406 1.1271 0.0734 0.079 Uiso 1 1 calc R U
H5B H -0.1218 1.0196 -0.0199 0.079 Uiso 1 1 calc R U
C6 C -0.14366(16) 1.3670(7) -0.0289(2) 0.0782(10) Uani 1 1 d . .
H6A H -0.1896 1.3408 -0.0442 0.094 Uiso 1 1 calc R U
H6B H -0.1417 1.4976 0.0117 0.094 Uiso 1 1 calc R U
C7 C -0.10536(18) 1.4240(7) -0.1136(2) 0.0840(11) Uani 1 1 d . .
H7A H -0.1119 1.3023 -0.1574 0.101 Uiso 1 1 calc R U
H7B H -0.1220 1.5667 -0.1390 0.101 Uiso 1 1 calc R U
C8 C -0.03244(16) 1.4492(6) -0.0942(3) 0.0742(9) Uani 1 1 d . .
H8A H -0.0254 1.5853 -0.0576 0.089 Uiso 1 1 calc R U
H8B H -0.0088 1.4703 -0.1502 0.089 Uiso 1 1 calc R U
C9 C -0.00507(15) 1.2384(5) -0.0457(2) 0.0595(7) Uani 1 1 d . .
H9A H -0.0071 1.1055 -0.0852 0.071 Uiso 1 1 calc R U
H9B H 0.0409 1.2650 -0.0305 0.071 Uiso 1 1 calc R U
C10 C 0.09837(11) 0.8703(4) 0.14363(18) 0.0453(6) Uani 1 1 d . .
C11 C 0.09758(13) 0.6607(5) 0.09894(19) 0.0531(7) Uani 1 1 d . .
H11 H 0.0591 0.6120 0.0707 0.064 Uiso 1 1 calc R U
C12 C 0.15279(14) 0.5243(5) 0.0958(2) 0.0606(7) Uani 1 1 d . .
H12 H 0.1516 0.3846 0.0652 0.073 Uiso 1 1 calc R U
C13 C 0.21035(13) 0.5931(6) 0.1380(2) 0.0672(8) Uani 1 1 d . .
H13 H 0.2476 0.4994 0.1360 0.081 Uiso 1 1 calc R U
C14 C 0.21230(14) 0.7995(6) 0.1827(2) 0.0655(8) Uani 1 1 d . .
H14 H 0.2510 0.8460 0.2110 0.079 Uiso 1 1 calc R U
C15 C 0.15656(13) 0.9398(5) 0.1858(2) 0.0559(7) Uani 1 1 d . .
H15 H 0.1581 1.0801 0.2161 0.067 Uiso 1 1 calc R U
C16 C -0.06864(12) 1.0934(4) 0.23506(18) 0.0460(5) Uani 1 1 d . .
C18 C -0.12112(11) 0.9917(4) 0.29364(17) 0.0419(5) Uani 1 1 d . .
C19 C -0.14135(13) 1.1157(5) 0.36862(18) 0.0511(6) Uani 1 1 d . .
H19 H -0.1212 1.2560 0.3819 0.061 Uiso 1 1 calc R U
C20 C -0.19071(14) 1.0337(5) 0.4235(2) 0.0608(7) Uani 1 1 d . .
H20 H -0.2031 1.1169 0.4741 0.073 Uiso 1 1 calc R U
C21 C -0.22169(15) 0.8295(6) 0.4036(2) 0.0650(8) Uani 1 1 d . .
H21 H -0.2558 0.7763 0.4399 0.078 Uiso 1 1 calc R U
C22 C -0.20231(16) 0.7027(5) 0.3297(2) 0.0641(8) Uani 1 1 d . .
H22 H -0.2233 0.5642 0.3161 0.077 Uiso 1 1 calc R U
C23 C -0.15142(14) 0.7829(5) 0.27573(18) 0.0533(6) Uani 1 1 d . .
H23 H -0.1375 0.6953 0.2270 0.064 Uiso 1 1 calc R U

loop_
_atom_site_aniso_label
_atom_site_aniso_U_11
_atom_site_aniso_U_22
_atom_site_aniso_U_33
_atom_site_aniso_U_23
_atom_site_aniso_U_13
_atom_site_aniso_U_12
O17 0.0852(14) 0.0435(10) 0.0651(12) -0.0077(9) 0.0108(11) -0.0039(10)
N1 0.0434(11) 0.0495(12) 0.0487(13) -0.0028(10) -0.0005(10) 0.0023(9)
C2 0.0432(13) 0.0434(14) 0.0576(16) -0.0006(11) 0.0008(11) -0.0017(10)
C3 0.0470(13) 0.0394(12) 0.0486(14) -0.0019(11) 0.0045(11) -0.0001(11)
C4 0.0446(13) 0.0471(14) 0.0478(15) -0.0028(11) -0.0046(11) 0.0050(11)
C5 0.0472(15) 0.0694(18) 0.080(2) 0.0087(16) -0.0057(15) -0.0009(14)
C6 0.0532(17) 0.088(3) 0.094(3) 0.0172(19) -0.0163(17) 0.0102(17)
C7 0.093(2) 0.093(2) 0.066(2) 0.0097(19) -0.024(2) 0.004(2)
C8 0.083(2) 0.087(2) 0.0534(18) 0.0157(17) 0.0050(16) 0.0007(18)
C9 0.0533(17) 0.0687(19) 0.0565(16) -0.0062(14) 0.0036(13) 0.0019(14)
C10 0.0395(12) 0.0477(14) 0.0488(14) 0.0083(11) 0.0036(11) -0.0039(10)
C11 0.0436(13) 0.0502(15) 0.0655(18) 0.0023(12) 0.0015(12) -0.0031(11)
C12 0.0576(16) 0.0534(16) 0.071(2) 0.0095(14) 0.0080(15) 0.0068(12)
C13 0.0459(15) 0.081(2) 0.074(2) 0.0290(18) 0.0058(14) 0.0150(15)
C14 0.0455(15) 0.081(2) 0.070(2) 0.0209(17) -0.0155(14) -0.0076(14)
C15 0.0538(15) 0.0592(16) 0.0547(16) 0.0072(13) -0.0070(13) -0.0067(13)
C16 0.0500(13) 0.0435(13) 0.0443(13) -0.0034(11) -0.0024(11) 0.0035(11)
C18 0.0371(11) 0.0448(12) 0.0437(13) 0.0011(10) -0.0043(11) 0.0066(10)
C19 0.0478(14) 0.0554(15) 0.0502(15) -0.0079(12) -0.0048(12) 0.0007(12)
C20 0.0591(17) 0.0734(18) 0.0498(17) -0.0127(14) 0.0053(13) 0.0059(15)
C21 0.0519(15) 0.082(2) 0.0614(18) 0.0090(16) 0.0101(14) 0.0009(14)
C22 0.0626(17) 0.0530(16) 0.077(2) -0.0014(14) -0.0004(16) -0.0074(14)
C23 0.0541(15) 0.0530(15) 0.0529(15) -0.0060(12) 0.0033(13) 0.0067(12)

loop_
_atom_type_symbol
_atom_type_description
_atom_type_scat_dispersion_real
_atom_type_scat_dispersion_imag
_atom_type_scat_source
C C 0.0033 0.0016 'International Tables Vol C Tables 4.2.6.8 and 6.1.1.4'
H H 0.0000 0.0000 'International Tables Vol C Tables 4.2.6.8 and 6.1.1.4'
N N 0.0061 0.0033 'International Tables Vol C Tables 4.2.6.8 and 6.1.1.4'
O O 0.0106 0.0060 'International Tables Vol C Tables 4.2.6.8 and 6.1.1.4'

loop_
_geom_angle_atom_site_label_1
_geom_angle_atom_site_label_2
_geom_angle_atom_site_label_3
_geom_angle
C2 N1 C4 117.60(19)
C2 N1 C3 61.67(17)
C4 N1 C3 120.1(2)
N1 C2 C10 119.2(2)
N1 C2 C3 60.28(17)
C10 C2 C3 122.0(2)
C16 C3 N1 121.6(2)
C16 C3 C2 117.9(2)
N1 C3 C2 58.04(16)
N1 C4 C5 112.2(2)
N1 C4 C9 108.1(2)
C5 C4 C9 110.6(2)
C4 C5 C6 110.0(3)
C7 C6 C5 112.0(3)
C8 C7 C6 111.2(3)
C7 C8 C9 111.6(3)
C4 C9 C8 111.3(2)
C11 C10 C15 118.7(2)
C11 C10 C2 121.4(2)
C15 C10 C2 119.9(2)
C12 C11 C10 120.8(3)
C11 C12 C13 120.4(3)
C14 C13 C12 119.8(3)
C13 C14 C15 120.2(3)
C14 C15 C10 120.1(3)
O17 C16 C3 121.1(2)
O17 C16 C18 120.2(2)
C3 C16 C18 118.7(2)
C23 C18 C19 118.5(2)
C23 C18 C16 123.1(2)
C19 C18 C16 118.3(2)
C20 C19 C18 120.9(3)
C21 C20 C19 120.1(3)
C20 C21 C22 120.1(3)
C21 C22 C23 119.7(3)
C18 C23 C22 120.7(3)

loop_
_geom_bond_atom_site_label_1
_geom_bond_atom_site_label_2
_geom_bond_distance
O17 C16 1.231(3)
N1 C2 1.459(3)
N1 C4 1.468(3)
N1 C3 1.494(4)
C2 C10 1.493(4)
C2 C3 1.514(3)
C3 C16 1.493(3)
C4 C5 1.515(4)
C4 C9 1.518(4)
C5 C6 1.525(5)
C6 C7 1.518(5)
C7 C8 1.510(5)
C8 C9 1.524(4)
C10 C11 1.385(4)
C10 C15 1.394(4)
C11 C12 1.369(4)
C12 C13 1.382(4)
C13 C14 1.369(5)
C14 C15 1.391(4)
C16 C18 1.496(3)
C18 C23 1.382(3)
C18 C19 1.390(4)
C19 C20 1.375(4)
C20 C21 1.372(4)
C21 C22 1.381(5)
C22 C23 1.387(4)
